data_2230016
loop_
_publ_author_name
'North, Henry'
'Wutoh, Kwame'
'Odoom, M'egya K.'
'Karla, Pradeep'
'Scott, Kenneth R.'
'Butcher, Ray J.'

_publ_section_title
;
 3-(4-Chloroanilino)-2,5-dimethylcyclohex-2-en-1-one
;
_journal_coeditor_code HG2794
_journal_issue 5
_journal_name_full 'Acta Crystallographica Section E'
_journal_page_first o1283
_journal_page_last o1284
_journal_paper_doi 10.1107/S1600536811005678
_journal_volume 67
_journal_year 2011
_chemical_formula_iupac 'C14 H16 Cl N O'
_chemical_formula_moiety 'C14 H16 Cl N O'
_chemical_formula_sum 'C14 H16 Cl N O'
_chemical_formula_weight 249.73
_chemical_name_systematic
;
3-(4-Chloroanilino)-2,5-dimethylcyclohex-2-en-1-one
;
_space_group_IT_number 4
_symmetry_cell_setting monoclinic
_symmetry_space_group_name_Hall 'P 2yb'
_symmetry_space_group_name_H-M 'P 1 21 1'
_atom_sites_solution_hydrogens geom
_atom_sites_solution_primary direct
_atom_sites_solution_secondary difmap
_audit_creation_method SHELXL-97
_cell_angle_alpha 90.00
_cell_angle_beta 99.904(7)
_cell_angle_gamma 90.00
_cell_formula_units_Z 2
_cell_length_a 6.0775(5)
_cell_length_b 8.8106(5)
_cell_length_c 12.5794(7)
_cell_measurement_reflns_used 1339
_cell_measurement_temperature 295(2)
_cell_measurement_theta_max 73.9265
_cell_measurement_theta_min 5.0156
_cell_volume 663.54(8)
_computing_cell_refinement
;
CrysAlis PRO (Oxford Diffraction, 2009)
;
_computing_data_collection
;
CrysAlis PRO (Oxford Diffraction, 2009)
;
_computing_data_reduction
;
CrysAlis PRO (Oxford Diffraction, 2009)
;
_computing_molecular_graphics 'SHELXTL (Sheldrick, 2008)'
_computing_publication_material 'SHELXTL (Sheldrick, 2008)'
_computing_structure_refinement 'SHELXL97 (Sheldrick, 2008)'
_computing_structure_solution 'SHELXS97 (Sheldrick, 2008)'
_diffrn_ambient_temperature 295(2)
_diffrn_detector_area_resol_mean 10.5081
_diffrn_measured_fraction_theta_full 0.978
_diffrn_measured_fraction_theta_max 0.942
_diffrn_measurement_device_type 'Oxford Diffraction Xcalibur Ruby Gemini'
_diffrn_measurement_method \w
_diffrn_radiation_monochromator graphite
_diffrn_radiation_source 'Enhance (Cu) X-ray Source'
_diffrn_radiation_type CuK\a
_diffrn_radiation_wavelength 1.54178
_diffrn_reflns_av_R_equivalents 0.0289
_diffrn_reflns_av_sigmaI/netI 0.0179
_diffrn_reflns_limit_h_max 7
_diffrn_reflns_limit_h_min -7
_diffrn_reflns_limit_k_max 5
_diffrn_reflns_limit_k_min -10
_diffrn_reflns_limit_l_max 15
_diffrn_reflns_limit_l_min -13
_diffrn_reflns_number 2292
_diffrn_reflns_theta_full 67.50
_diffrn_reflns_theta_max 74.08
_diffrn_reflns_theta_min 6.16
_exptl_absorpt_coefficient_mu 2.407
_exptl_absorpt_correction_T_max 1.00000
_exptl_absorpt_correction_T_min 0.67891
_exptl_absorpt_correction_type multi-scan
_exptl_absorpt_process_details
;
(CrysAlis PRO; Oxford Diffraction, 2009)
;
_exptl_crystal_colour colorless
_exptl_crystal_density_diffrn 1.250
_exptl_crystal_density_method 'not measured'
_exptl_crystal_description chunk
_exptl_crystal_F_000 264
_exptl_crystal_size_max 0.45
_exptl_crystal_size_mid 0.28
_exptl_crystal_size_min 0.10
_refine_diff_density_max 0.222
_refine_diff_density_min -0.169
_refine_ls_abs_structure_details 'Flack (1983), <b>259 Friedel pairs</b>'
_refine_ls_abs_structure_Flack 0.58(4)
_refine_ls_extinction_method none
_refine_ls_goodness_of_fit_ref 1.004
_refine_ls_hydrogen_treatment constr
_refine_ls_matrix_type full
_refine_ls_number_parameters 171
_refine_ls_number_reflns 1705
_refine_ls_number_restraints 1
_refine_ls_restrained_S_all 1.004
_refine_ls_R_factor_all 0.0601
_refine_ls_R_factor_gt 0.0537
_refine_ls_shift/su_max 0.000
_refine_ls_shift/su_mean 0.000
_refine_ls_structure_factor_coef Fsqd
_refine_ls_weighting_details 'calc w=1/[\s^2^(Fo^2^)+(0.1145P)^2^] where P=(Fo^2^+2Fc^2^)/3'
_refine_ls_weighting_scheme calc
_refine_ls_wR_factor_gt 0.1444
_refine_ls_wR_factor_ref 0.1496
_reflns_number_gt 1417
_reflns_number_total 1705
_reflns_threshold_expression I>2\s(I)
_cod_data_source_file hg2794.cif
_cod_data_source_block I
_cod_original_cell_volume 663.50(10)
_cod_original_sg_symbol_H-M 'P 21'
_cod_database_code 2230016
_cod_database_fobs_code 2230016

loop_
_symmetry_equiv_pos_as_xyz
'x, y, z'
'-x, y+1/2, -z'

loop_
_atom_site_type_symbol
_atom_site_label
_atom_site_fract_x
_atom_site_fract_y
_atom_site_fract_z
_atom_site_U_iso_or_equiv
_atom_site_adp_type
_atom_site_calc_flag
_atom_site_refinement_flags
_atom_site_occupancy
_atom_site_symmetry_multiplicity
_atom_site_disorder_assembly
_atom_site_disorder_group
Cl Cl1 0.8577(2) -0.13354(18) 0.49024(9) 0.1059(5) Uani d . 1 1 . .
O O1 0.7909(4) 0.7372(4) -0.0704(2) 0.0739(7) Uani d . 1 1 A .
N N1 0.6375(5) 0.3591(5) 0.1708(2) 0.0660(7) Uani d . 1 1 A .
H H1 0.5033 0.3524 0.1357 0.079 Uiso calc R 1 1 . .
C C1 0.7018(5) 0.2490(4) 0.2532(2) 0.0577(8) Uani d . 1 1 . .
C C2 0.5554(6) 0.2139(6) 0.3223(3) 0.0706(10) Uani d . 1 1 . .
H H2A 0.4243 0.2693 0.3193 0.085 Uiso calc R 1 1 . .
C C3 0.6030(7) 0.0966(6) 0.3961(3) 0.0775(11) Uani d . 1 1 . .
H H3A 0.5036 0.0717 0.4419 0.093 Uiso calc R 1 1 . .
C C4 0.7978(7) 0.0183(5) 0.4006(3) 0.0716(10) Uani d . 1 1 . .
C C5 0.9464(6) 0.0537(5) 0.3342(3) 0.0685(9) Uani d . 1 1 . .
H H5A 1.0803 0.0009 0.3397 0.082 Uiso calc R 1 1 . .
C C6 0.8969(6) 0.1680(5) 0.2591(3) 0.0630(8) Uani d . 1 1 . .
H H6A 0.9957 0.1904 0.2125 0.076 Uiso calc R 1 1 . .
C C7 0.7639(6) 0.4728(4) 0.1416(3) 0.0576(8) Uani d . 1 1 . .
C C8 0.7074(6) 0.5456(4) 0.0452(3) 0.0576(7) Uani d . 1 1 A .
C C9 0.8352(5) 0.6705(5) 0.0176(3) 0.0614(8) Uani d . 1 1 . .
C C10A 1.051(3) 0.719(3) 0.0899(17) 0.066(3) Uani d P 0.602(7) 1 A 1
H H10A 1.0710 0.8274 0.0847 0.080 Uiso calc PR 0.602(7) 1 A 1
H H10B 1.1773 0.6689 0.0664 0.080 Uiso calc PR 0.602(7) 1 A 1
C C11A 1.0433(10) 0.6749(8) 0.2071(5) 0.0654(13) Uani d P 0.602(7) 1 A 1
H H11A 0.9295 0.7376 0.2324 0.078 Uiso calc PR 0.602(7) 1 A 1
C C12A 0.977(3) 0.5058(16) 0.2158(13) 0.059(2) Uani d P 0.602(7) 1 A 1
H H12A 1.0945 0.4414 0.1976 0.070 Uiso calc PR 0.602(7) 1 A 1
H H12B 0.9599 0.4834 0.2894 0.070 Uiso calc PR 0.602(7) 1 A 1
C C14A 1.270(3) 0.708(2) 0.279(2) 0.081(4) Uani d P 0.602(7) 1 A 1
H H14A 1.3132 0.8111 0.2684 0.122 Uiso calc PR 0.602(7) 1 A 1
H H14B 1.3813 0.6404 0.2606 0.122 Uiso calc PR 0.602(7) 1 A 1
H H14C 1.2575 0.6937 0.3535 0.122 Uiso calc PR 0.602(7) 1 A 1
C C10B 1.015(6) 0.732(5) 0.110(3) 0.066(3) Uani d P 0.398(7) 1 A 2
H H10C 1.1249 0.7883 0.0783 0.080 Uiso calc PR 0.398(7) 1 A 2
H H10D 0.9443 0.8023 0.1529 0.080 Uiso calc PR 0.398(7) 1 A 2
C C11B 1.1314(16) 0.6105(13) 0.1820(8) 0.0654(13) Uani d P 0.398(7) 1 A 2
H H11B 1.1935 0.5344 0.1386 0.078 Uiso calc PR 0.398(7) 1 A 2
C C12B 0.950(5) 0.540(3) 0.233(2) 0.059(2) Uani d P 0.398(7) 1 A 2
H H12C 0.8849 0.6157 0.2745 0.070 Uiso calc PR 0.398(7) 1 A 2
H H12D 1.0119 0.4596 0.2822 0.070 Uiso calc PR 0.398(7) 1 A 2
C C14B 1.321(6) 0.673(4) 0.272(4) 0.081(4) Uani d P 0.398(7) 1 A 2
H H14D 1.4200 0.5920 0.3000 0.122 Uiso calc PR 0.398(7) 1 A 2
H H14E 1.2559 0.7160 0.3298 0.122 Uiso calc PR 0.398(7) 1 A 2
H H14F 1.4044 0.7502 0.2423 0.122 Uiso calc PR 0.398(7) 1 A 2
C C13 0.5116(7) 0.4931(5) -0.0383(3) 0.0716(10) Uani d . 1 1 . .
H H13A 0.5080 0.3842 -0.0402 0.107 Uiso calc R 1 1 A .
H H13B 0.5279 0.5312 -0.1080 0.107 Uiso calc R 1 1 . .
H H13C 0.3749 0.5306 -0.0196 0.107 Uiso calc R 1 1 . .

loop_
_atom_site_aniso_label
_atom_site_aniso_U_11
_atom_site_aniso_U_22
_atom_site_aniso_U_33
_atom_site_aniso_U_12
_atom_site_aniso_U_13
_atom_site_aniso_U_23
Cl1 0.1398(11) 0.0944(8) 0.0775(6) 0.0012(8) 0.0015(6) 0.0320(6)
O1 0.0719(15) 0.0806(17) 0.0706(14) 0.0063(14) 0.0158(11) 0.0202(13)
N1 0.0611(14) 0.0737(18) 0.0575(14) -0.0048(16) -0.0060(11) 0.0102(15)
C1 0.0651(18) 0.0592(19) 0.0451(14) -0.0076(16) -0.0009(12) 0.0016(13)
C2 0.0615(18) 0.085(3) 0.0630(18) -0.0002(19) 0.0042(14) 0.0081(18)
C3 0.074(2) 0.100(3) 0.0582(17) -0.009(2) 0.0091(15) 0.015(2)
C4 0.087(3) 0.068(2) 0.0535(17) -0.008(2) -0.0037(15) 0.0098(16)
C5 0.074(2) 0.065(2) 0.0623(18) 0.003(2) -0.0017(15) -0.0009(17)
C6 0.0663(18) 0.066(2) 0.0556(15) -0.0063(19) 0.0059(13) -0.0038(16)
C7 0.0562(16) 0.0566(19) 0.0579(16) -0.0011(15) 0.0042(12) -0.0010(15)
C8 0.0563(16) 0.0581(18) 0.0566(16) 0.0059(16) 0.0046(12) -0.0017(15)
C9 0.0585(16) 0.0611(19) 0.0660(18) 0.0088(17) 0.0144(14) 0.0059(17)
C10A 0.057(7) 0.072(6) 0.073(8) -0.005(5) 0.021(4) 0.005(6)
C11A 0.062(3) 0.060(4) 0.070(3) 0.000(3) 0.001(2) -0.007(3)
C12A 0.065(5) 0.051(7) 0.056(6) 0.003(5) 0.000(3) -0.006(4)
C14A 0.070(10) 0.075(10) 0.092(4) -0.006(6) -0.007(6) -0.005(7)
C10B 0.057(7) 0.072(6) 0.073(8) -0.005(5) 0.021(4) 0.005(6)
C11B 0.062(3) 0.060(4) 0.070(3) 0.000(3) 0.001(2) -0.007(3)
C12B 0.065(5) 0.051(7) 0.056(6) 0.003(5) 0.000(3) -0.006(4)
C14B 0.070(10) 0.075(10) 0.092(4) -0.006(6) -0.007(6) -0.005(7)
C13 0.072(2) 0.075(2) 0.0617(19) 0.000(2) -0.0045(16) 0.0077(18)

loop_
_atom_type_symbol
_atom_type_description
_atom_type_scat_dispersion_real
_atom_type_scat_dispersion_imag
_atom_type_scat_source
C C 0.0181 0.0091 'International Tables Vol C Tables 4.2.6.8 and 6.1.1.4'
H H 0.0000 0.0000 'International Tables Vol C Tables 4.2.6.8 and 6.1.1.4'
N N 0.0311 0.0180 'International Tables Vol C Tables 4.2.6.8 and 6.1.1.4'
O O 0.0492 0.0322 'International Tables Vol C Tables 4.2.6.8 and 6.1.1.4'
Cl Cl 0.3639 0.7018 'International Tables Vol C Tables 4.2.6.8 and 6.1.1.4'

loop_
_geom_angle_atom_site_label_1
_geom_angle_atom_site_label_2
_geom_angle_atom_site_label_3
_geom_angle_site_symmetry_1
_geom_angle_site_symmetry_3
_geom_angle
_geom_angle_publ_flag
C7 N1 C1 . . 127.3(3) ?
C7 N1 H1 . . 116.4 ?
C1 N1 H1 . . 116.4 ?
C6 C1 C2 . . 119.5(3) ?
C6 C1 N1 . . 121.3(3) ?
C2 C1 N1 . . 119.0(3) ?
C1 C2 C3 . . 120.4(4) ?
C1 C2 H2A . . 119.8 ?
C3 C2 H2A . . 119.8 ?
C4 C3 C2 . . 119.0(4) ?
C4 C3 H3A . . 120.5 ?
C2 C3 H3A . . 120.5 ?
C3 C4 C5 . . 121.3(4) ?
C3 C4 Cl1 . . 119.8(3) ?
C5 C4 Cl1 . . 118.9(3) ?
C4 C5 C6 . . 119.8(4) ?
C4 C5 H5A . . 120.1 ?
C6 C5 H5A . . 120.1 ?
C1 C6 C5 . . 120.1(3) ?
C1 C6 H6A . . 120.0 ?
C5 C6 H6A . . 120.0 ?
N1 C7 C8 . . 121.5(3) ?
N1 C7 C12A . . 116.6(8) ?
C8 C7 C12A . . 121.7(8) ?
N1 C7 C12B . . 116.5(12) ?
C8 C7 C12B . . 120.8(12) ?
C12A C7 C12B . . 15.4(10) ?
C7 C8 C9 . . 121.1(3) ?
C7 C8 C13 . . 121.3(3) ?
C9 C8 C13 . . 117.6(3) ?
O1 C9 C8 . . 122.6(3) ?
O1 C9 C10A . . 115.7(10) ?
C8 C9 C10A . . 121.3(10) ?
O1 C9 C10B . . 121.3(16) ?
C8 C9 C10B . . 115.6(15) ?
C10A C9 C10B . . 14.3(11) ?
C9 C10A C11A . . 109.7(13) ?
C9 C10A H10A . . 109.7 ?
C11A C10A H10A . . 109.7 ?
C9 C10A H10B . . 109.7 ?
C11A C10A H10B . . 109.7 ?
H10A C10A H10B . . 108.2 ?
C10A C11A C14A . . 110.2(14) ?
C10A C11A C12A . . 111.1(13) ?
C14A C11A C12A . . 110.9(12) ?
C10A C11A H11A . . 108.2 ?
C14A C11A H11A . . 108.2 ?
C12A C11A H11A . . 108.2 ?
C7 C12A C11A . . 110.6(11) ?
C7 C12A H12A . . 109.5 ?
C11A C12A H12A . . 109.5 ?
C7 C12A H12B . . 109.5 ?
C11A C12A H12B . . 109.5 ?
H12A C12A H12B . . 108.1 ?
C11B C10B C9 . . 114(3) ?
C11B C10B H10C . . 108.8 ?
C9 C10B H10C . . 108.8 ?
C11B C10B H10D . . 108.8 ?
C9 C10B H10D . . 108.8 ?
H10C C10B H10D . . 107.7 ?
C10B C11B C12B . . 104.5(18) ?
C10B C11B C14B . . 113(2) ?
C12B C11B C14B . . 110(2) ?
C10B C11B H11B . . 109.7 ?
C12B C11B H11B . . 109.7 ?
C14B C11B H11B . . 109.7 ?
C11B C12B C7 . . 109.0(17) ?
C11B C12B H12C . . 109.9 ?
C7 C12B H12C . . 109.9 ?
C11B C12B H12D . . 109.9 ?
C7 C12B H12D . . 109.9 ?
H12C C12B H12D . . 108.3 ?
C11B C14B H14D . . 109.5 ?
C11B C14B H14E . . 109.5 ?
H14D C14B H14E . . 109.5 ?
C11B C14B H14F . . 109.5 ?
H14D C14B H14F . . 109.5 ?
H14E C14B H14F . . 109.5 ?
C8 C13 H13A . . 109.5 ?
C8 C13 H13B . . 109.5 ?
H13A C13 H13B . . 109.5 ?
C8 C13 H13C . . 109.5 ?
H13A C13 H13C . . 109.5 ?
H13B C13 H13C . . 109.5 ?

loop_
_geom_bond_atom_site_label_1
_geom_bond_atom_site_label_2
_geom_bond_site_symmetry_2
_geom_bond_distance
_geom_bond_publ_flag
Cl1 C4 . 1.747(4) ?
O1 C9 . 1.241(4) ?
N1 C7 . 1.351(5) ?
N1 C1 . 1.424(5) ?
N1 H1 . 0.8600 ?
C1 C6 . 1.375(5) ?
C1 C2 . 1.382(5) ?
C2 C3 . 1.386(6) ?
C2 H2A . 0.9300 ?
C3 C4 . 1.363(6) ?
C3 H3A . 0.9300 ?
C4 C5 . 1.367(5) ?
C5 C6 . 1.378(6) ?
C5 H5A . 0.9300 ?
C6 H6A . 0.9300 ?
C7 C8 . 1.363(5) ?
C7 C12A . 1.489(19) ?
C7 C12B . 1.58(3) ?
C8 C9 . 1.424(5) ?
C8 C13 . 1.518(5) ?
C9 C10A . 1.52(3) ?
C9 C10B . 1.55(4) ?
C10A C11A . 1.53(2) ?
C10A H10A . 0.9700 ?
C10A H10B . 0.9700 ?
C11A C14A . 1.54(2) ?
C11A C12A . 1.552(18) ?
C11A H11A . 0.9800 ?
C12A H12A . 0.9700 ?
C12A H12B . 0.9700 ?
C14A H14A . 0.9600 ?
C14A H14B . 0.9600 ?
C14A H14C . 0.9600 ?
C10B C11B . 1.50(4) ?
C10B H10C . 0.9700 ?
C10B H10D . 0.9700 ?
C11B C12B . 1.50(3) ?
C11B C14B . 1.58(5) ?
C11B H11B . 0.9800 ?
C12B H12C . 0.9700 ?
C12B H12D . 0.9700 ?
C14B H14D . 0.9600 ?
C14B H14E . 0.9600 ?
C14B H14F . 0.9600 ?
C13 H13A . 0.9600 ?
C13 H13B . 0.9600 ?
C13 H13C . 0.9600 ?

loop_
_geom_hbond_atom_site_label_D
_geom_hbond_atom_site_label_H
_geom_hbond_atom_site_label_A
_geom_hbond_site_symmetry_A
_geom_hbond_distance_DH
_geom_hbond_distance_HA
_geom_hbond_distance_DA
_geom_hbond_angle_DHA
N1 H1 O1 2_645 0.86 2.10 2.897(4) 155
C6 H6A O1 2_745 0.93 2.42 3.340(4) 172
C12A H12A O1 2_745 0.97 2.58 3.439(9) 147
C12B H12D Cl1 2_756 0.97 2.95 3.79(3) 146

loop_
_geom_torsion_atom_site_label_1
_geom_torsion_atom_site_label_2
_geom_torsion_atom_site_label_3
_geom_torsion_atom_site_label_4
_geom_torsion_site_symmetry_1
_geom_torsion_site_symmetry_2
_geom_torsion_site_symmetry_3
_geom_torsion_site_symmetry_4
_geom_torsion
_geom_torsion_publ_flag
C7 N1 C1 C6 . . . . -49.7(6) ?
C7 N1 C1 C2 . . . . 136.0(4) ?
C6 C1 C2 C3 . . . . -1.0(6) ?
N1 C1 C2 C3 . . . . 173.4(4) ?
C1 C2 C3 C4 . . . . 1.1(6) ?
C2 C3 C4 C5 . . . . 0.3(6) ?
C2 C3 C4 Cl1 . . . . -178.1(3) ?
C3 C4 C5 C6 . . . . -1.7(6) ?
Cl1 C4 C5 C6 . . . . 176.7(3) ?
C2 C1 C6 C5 . . . . -0.5(5) ?
N1 C1 C6 C5 . . . . -174.8(3) ?
C4 C5 C6 C1 . . . . 1.9(6) ?
C1 N1 C7 C8 . . . . 162.5(3) ?
C1 N1 C7 C12A . . . . -12.5(7) ?
C1 N1 C7 C12B . . . . -29.8(10) ?
N1 C7 C8 C9 . . . . 176.7(3) ?
C12A C7 C8 C9 . . . . -8.4(7) ?
C12B C7 C8 C9 . . . . 9.6(10) ?
N1 C7 C8 C13 . . . . -5.6(6) ?
C12A C7 C8 C13 . . . . 169.2(5) ?
C12B C7 C8 C13 . . . . -172.8(9) ?
C7 C8 C9 O1 . . . . 178.5(4) ?
C13 C8 C9 O1 . . . . 0.7(5) ?
C7 C8 C9 C10A . . . . 5.6(9) ?
C13 C8 C9 C10A . . . . -172.1(8) ?
C7 C8 C9 C10B . . . . -9.3(13) ?
C13 C8 C9 C10B . . . . 173.0(13) ?
O1 C9 C10A C11A . . . . 159.1(10) ?
C8 C9 C10A C11A . . . . -27.6(17) ?
C10B C9 C10A C11A . . . . 43(10) ?
C9 C10A C11A C14A . . . . 174.3(12) ?
C9 C10A C11A C12A . . . . 50.9(17) ?
N1 C7 C12A C11A . . . . -152.2(7) ?
C8 C7 C12A C11A . . . . 32.7(10) ?
C12B C7 C12A C11A . . . . -59(6) ?
C10A C11A C12A C7 . . . . -54.1(13) ?
C14A C11A C12A C7 . . . . -177.0(10) ?
O1 C9 C10B C11B . . . . -149.8(12) ?
C8 C9 C10B C11B . . . . 37.9(17) ?
C10A C9 C10B C11B . . . . -79(10) ?
C9 C10B C11B C12B . . . . -63.3(18) ?
C9 C10B C11B C14B . . . . 177.3(18) ?
C10B C11B C12B C7 . . . . 60(2) ?
C14B C11B C12B C7 . . . . -178.3(16) ?
N1 C7 C12B C11B . . . . 155.6(11) ?
C8 C7 C12B C11B . . . . -36.6(17) ?
C12A C7 C12B C11B . . . . 61(6) ?
